data_1513274
loop_
_publ_author_name
'Suga, Takeo'
'Wi, Sungsool'
'Long, Timothy E.'

_publ_section_title
;
 Synthesis of Diazocine-Containing Poly(arylene ether sulfone)s for
 Tailored Mechanical and Electrochemical Performance
;
_journal_issue 5
_journal_name_full Macromolecules
_journal_page_first 1526
_journal_paper_doi 10.1021/ma802249a
_journal_volume 42
_journal_year 2009
_chemical_formula_moiety 'C26 H16 F2 N2'
_chemical_formula_sum 'C26 H16 F2 N2'
_chemical_formula_weight 394.41
_chemical_name_systematic
; 
 ? 
;
_space_group_IT_number 14
_symmetry_cell_setting monoclinic
_symmetry_space_group_name_Hall '-P 2ybc'
_symmetry_space_group_name_H-M 'P 1 21/c 1'
_atom_sites_solution_hydrogens geom
_atom_sites_solution_primary direct
_atom_sites_solution_secondary difmap
_audit_creation_method SHELXL-97
_cell_angle_alpha 90.00
_cell_angle_beta 104.245(11)
_cell_angle_gamma 90.00
_cell_formula_units_Z 12
_cell_length_a 18.090(2)
_cell_length_b 20.368(2)
_cell_length_c 16.6509(15)
_cell_measurement_reflns_used 3279
_cell_measurement_temperature 100(2)
_cell_measurement_theta_max 21.5
_cell_measurement_theta_min 1.85
_cell_volume 5946.5(11)
_computing_cell_refinement 'CrysAlis (Oxford Diffraction)'
_computing_data_collection 'CrysAlis (Oxford Diffraction)'
_computing_data_reduction 'CrysAlis (Oxford Diffraction)'
_computing_molecular_graphics 'Bruker SHELXTL'
_computing_publication_material 'Bruker SHELXTL'
_computing_structure_refinement 'SHELXL-97 (Sheldrick, 1997)'
_computing_structure_solution 'SHELXS-97 (Sheldrick, 1990)'
_diffrn_ambient_temperature 100(2)
_diffrn_detector CCD
_diffrn_detector_type 'Oxford Diffraction Sapphire 3 CCD'
_diffrn_measured_fraction_theta_full 0.990
_diffrn_measured_fraction_theta_max 0.990
_diffrn_measurement_device '\k-geometry diffractometer'
_diffrn_measurement_device_type 'Oxford Diffraction Xcalibur'
_diffrn_measurement_method 'phi and omega scans'
_diffrn_radiation_monochromator graphite
_diffrn_radiation_probe x-ray
_diffrn_radiation_type MoK\a
_diffrn_radiation_wavelength 0.71073
_diffrn_reflns_av_R_equivalents 0.0662
_diffrn_reflns_av_sigmaI/netI 0.1299
_diffrn_reflns_limit_h_max 14
_diffrn_reflns_limit_h_min -21
_diffrn_reflns_limit_k_max 24
_diffrn_reflns_limit_k_min -24
_diffrn_reflns_limit_l_max 19
_diffrn_reflns_limit_l_min -13
_diffrn_reflns_number 36730
_diffrn_reflns_theta_full 25.12
_diffrn_reflns_theta_max 25.12
_diffrn_reflns_theta_min 3.80
_diffrn_source 'fine-focus sealed tube'
_diffrn_source_current 40
_diffrn_source_voltage 50
_diffrn_standards_decay_% <2%
_diffrn_standards_interval_count 50
_diffrn_standards_number 2
_exptl_absorpt_coefficient_mu 0.091
_exptl_absorpt_correction_type none
_exptl_crystal_colour colorless
_exptl_crystal_density_diffrn 1.322
_exptl_crystal_density_method 'not measured'
_exptl_crystal_description 'triangular plate'
_exptl_crystal_F_000 2448
_exptl_crystal_size_max 0.57
_exptl_crystal_size_mid 0.46
_exptl_crystal_size_min 0.10
_refine_diff_density_max 0.589
_refine_diff_density_min -0.279
_refine_diff_density_rms 0.066
_refine_ls_extinction_method none
_refine_ls_goodness_of_fit_ref 0.869
_refine_ls_hydrogen_treatment constr
_refine_ls_matrix_type full
_refine_ls_number_parameters 811
_refine_ls_number_reflns 10523
_refine_ls_number_restraints 0
_refine_ls_restrained_S_all 0.869
_refine_ls_R_factor_all 0.1203
_refine_ls_R_factor_gt 0.0524
_refine_ls_shift/su_max 0.001
_refine_ls_shift/su_mean 0.000
_refine_ls_structure_factor_coef Fsqd
_refine_ls_weighting_details 'calc w=1/[\s^2^(Fo^2^)+(0.0651P)^2^+0.0000P] where P=(Fo^2^+2Fc^2^)/3'
_refine_ls_weighting_scheme calc
_refine_ls_wR_factor_gt 0.1161
_refine_ls_wR_factor_ref 0.1382
_reflns_number_gt 4419
_reflns_number_total 10523
_reflns_threshold_expression >2sigma(I)
_cod_data_source_file ma802249asup1.cif
_cod_data_source_block cs1055
_cod_depositor_comments
;
The following automatic conversions were performed:

'_symmetry_cell_setting' value 'Monoclinic' changed to 'monoclinic'
according to /home/saulius/struct/CIF-dictionaries/cif_core.dic
dictionary named 'cif_core.dic' version 2.4.2 from 2011-04-26.

Automatic conversion script
Id: cif_fix_values 1891 2012-01-12 08:04:46Z andrius 
;
_cod_original_cell_volume 5946.5(10)
_cod_original_sg_symbol_H-M 'P 21/c'
_cod_database_code 1513274

loop_
_symmetry_equiv_pos_as_xyz
'x, y, z'
'-x, y+1/2, -z+1/2'
'-x, -y, -z'
'x, -y-1/2, z-1/2'

loop_
_atom_site_label
_atom_site_type_symbol
_atom_site_fract_x
_atom_site_fract_y
_atom_site_fract_z
_atom_site_U_iso_or_equiv
_atom_site_adp_type
_atom_site_occupancy
_atom_site_symmetry_multiplicity
_atom_site_calc_flag
_atom_site_refinement_flags
F3 F 1.00949(10) 0.62743(8) 0.90745(10) 0.0316(5) Uani 1 1 d .
F2 F 0.85260(10) 0.95905(9) 0.32955(10) 0.0361(5) Uani 1 1 d .
F4 F 0.58901(10) 0.62489(9) 0.35256(10) 0.0343(5) Uani 1 1 d .
F5 F -0.25153(10) 0.53879(9) 0.43668(11) 0.0383(5) Uani 1 1 d .
F6 F 0.21243(10) 0.56594(8) 1.00970(10) 0.0328(5) Uani 1 1 d .
N3 N 0.81829(14) 0.83573(11) 0.53964(14) 0.0180(6) Uani 1 1 d .
N2 N 0.42677(14) 0.89228(12) 0.13656(14) 0.0214(6) Uani 1 1 d .
N1 N 0.56533(14) 0.78896(12) 0.16377(14) 0.0197(6) Uani 1 1 d .
N5 N 0.17236(14) 0.61354(11) 0.62859(14) 0.0193(6) Uani 1 1 d .
N6 N 0.03129(14) 0.71619(11) 0.59607(13) 0.0187(6) Uani 1 1 d .
F1 F 0.40434(14) 0.94525(10) -0.24116(11) 0.0623(7) Uani 1 1 d .
C34 C 0.89407(16) 0.78061(14) 0.77352(16) 0.0157(7) Uani 1 1 d .
N4 N 0.77651(14) 0.83384(12) 0.72120(14) 0.0201(6) Uani 1 1 d .
C16 C 0.39150(17) 0.86412(14) 0.34249(18) 0.0185(7) Uani 1 1 d .
H16 H 0.3521 0.8701 0.3686 0.022 Uiso 1 1 calc R
C52 C 0.71528(17) 0.76338(14) 0.41123(17) 0.0194(7) Uani 1 1 d .
H52 H 0.7506 0.7875 0.3913 0.023 Uiso 1 1 calc R
C45 C 0.70701(17) 0.87717(14) 0.58542(17) 0.0186(7) Uani 1 1 d .
C37 C 0.97111(18) 0.67801(15) 0.86332(18) 0.0220(8) Uani 1 1 d .
C47 C 0.70170(16) 0.77955(14) 0.48794(16) 0.0172(7) Uani 1 1 d .
C64 C -0.17924(19) 0.62460(16) 0.51232(17) 0.0258(8) Uani 1 1 d .
H64 H -0.2223 0.6395 0.5279 0.031 Uiso 1 1 calc R
C18 C 0.51945(18) 0.83134(14) 0.34802(17) 0.0206(7) Uani 1 1 d .
H18 H 0.5665 0.8159 0.3781 0.025 Uiso 1 1 calc R
C39 C 0.88115(17) 0.76398(14) 0.84971(17) 0.0196(7) Uani 1 1 d .
H39 H 0.8455 0.7874 0.8700 0.023 Uiso 1 1 calc R
C57 C 0.07794(18) 0.66533(14) 0.41376(17) 0.0195(7) Uani 1 1 d .
H57 H 0.0312 0.6814 0.3835 0.023 Uiso 1 1 calc R
C51 C 0.67699(17) 0.71205(15) 0.36443(17) 0.0211(8) Uani 1 1 d .
H51 H 0.6853 0.7016 0.3130 0.025 Uiso 1 1 calc R
C6 C 0.42896(17) 0.77777(14) 0.09301(17) 0.0184(7) Uani 1 1 d .
C50 C 0.62589(18) 0.67696(15) 0.39723(18) 0.0238(8) Uani 1 1 d .
C20 C 0.57149(17) 0.83222(14) 0.22081(17) 0.0180(7) Uani 1 1 d .
C38 C 0.92068(17) 0.71293(14) 0.89565(17) 0.0214(8) Uani 1 1 d .
H38 H 0.9132 0.7025 0.9474 0.026 Uiso 1 1 calc R
C32 C 0.88566(17) 0.87955(14) 0.67569(17) 0.0176(7) Uani 1 1 d .
C41 C 0.68513(17) 0.92196(14) 0.71174(18) 0.0194(7) Uani 1 1 d .
H41 H 0.6963 0.9231 0.7693 0.023 Uiso 1 1 calc R
C48 C 0.64801(17) 0.74382(14) 0.51666(18) 0.0188(7) Uani 1 1 d .
H48 H 0.6369 0.7557 0.5663 0.023 Uiso 1 1 calc R
C27 C 0.86714(17) 0.88275(14) 0.58907(17) 0.0184(7) Uani 1 1 d .
C71 C 0.16663(17) 0.72913(14) 0.66710(17) 0.0175(7) Uani 1 1 d .
C58 C 0.08980(17) 0.65592(14) 0.49926(17) 0.0174(7) Uani 1 1 d .
C70 C 0.22781(18) 0.77146(15) 0.69813(17) 0.0232(8) Uani 1 1 d .
H70 H 0.2741 0.7543 0.7279 0.028 Uiso 1 1 calc R
C40 C 0.72551(17) 0.87981(14) 0.67277(17) 0.0171(7) Uani 1 1 d .
C36 C 0.98632(18) 0.69352(15) 0.78844(18) 0.0229(8) Uani 1 1 d .
H36 H 1.0214 0.6693 0.7682 0.027 Uiso 1 1 calc R
C73 C 0.18607(16) 0.63427(14) 0.77210(17) 0.0185(7) Uani 1 1 d .
C22 C 0.65308(18) 0.92004(14) 0.30329(18) 0.0245(8) Uani 1 1 d .
H22 H 0.6112 0.9345 0.3215 0.029 Uiso 1 1 calc R
C53 C 0.16009(17) 0.63150(14) 0.54393(17) 0.0177(7) Uani 1 1 d .
C15 C 0.37959(17) 0.87936(14) 0.25989(18) 0.0224(8) Uani 1 1 d .
H15 H 0.3327 0.8959 0.2308 0.027 Uiso 1 1 calc R
C56 C 0.13385(18) 0.65130(14) 0.37361(18) 0.0224(8) Uani 1 1 d .
H56 H 0.1252 0.6583 0.3169 0.027 Uiso 1 1 calc R
C46 C 0.74770(18) 0.83158(14) 0.53971(16) 0.0175(7) Uani 1 1 d .
C28 C 0.90466(17) 0.92790(14) 0.55006(18) 0.0219(8) Uani 1 1 d .
H28 H 0.8936 0.9294 0.4925 0.026 Uiso 1 1 calc R
C29 C 0.95794(18) 0.97024(15) 0.59602(19) 0.0242(8) Uani 1 1 d .
H29 H 0.9810 1.0014 0.5694 0.029 Uiso 1 1 calc R
C5 C 0.36707(18) 0.73638(16) 0.06354(17) 0.0246(8) Uani 1 1 d .
H5 H 0.3208 0.7540 0.0345 0.030 Uiso 1 1 calc R
C49 C 0.61104(17) 0.69112(15) 0.47286(18) 0.0226(8) Uani 1 1 d .
H49 H 0.5771 0.6658 0.4935 0.027 Uiso 1 1 calc R
C76 C 0.20288(17) 0.58851(15) 0.93134(17) 0.0207(8) Uani 1 1 d .
C14 C 0.43800(18) 0.86987(14) 0.21991(17) 0.0192(7) Uani 1 1 d .
C19 C 0.50856(17) 0.84544(14) 0.26369(17) 0.0187(7) Uani 1 1 d .
C59 C 0.02758(17) 0.67136(14) 0.54059(17) 0.0171(7) Uani 1 1 d .
C24 C 0.78365(18) 0.92934(15) 0.30219(18) 0.0229(8) Uani 1 1 d .
C31 C 0.94184(17) 0.92117(14) 0.72092(18) 0.0226(8) Uani 1 1 d .
H31 H 0.9556 0.9182 0.7784 0.027 Uiso 1 1 calc R
C7 C 0.42342(17) 0.85022(15) 0.07803(18) 0.0206(7) Uani 1 1 d .
C3 C 0.44226(19) 0.64281(15) 0.11689(18) 0.0262(8) Uani 1 1 d .
H3 H 0.4470 0.5976 0.1243 0.031 Uiso 1 1 calc R
C72 C 0.17482(16) 0.65698(14) 0.68445(17) 0.0175(7) Uani 1 1 d .
C54 C 0.21572(18) 0.61608(14) 0.50261(18) 0.0224(8) Uani 1 1 d .
H54 H 0.2619 0.5985 0.5320 0.027 Uiso 1 1 calc R
C77 C 0.20686(17) 0.54472(14) 0.87032(18) 0.0205(7) Uani 1 1 d .
H77 H 0.2149 0.5003 0.8821 0.025 Uiso 1 1 calc R
C17 C 0.46064(18) 0.84022(14) 0.38746(18) 0.0232(8) Uani 1 1 d .
H17 H 0.4679 0.8302 0.4433 0.028 Uiso 1 1 calc R
C25 C 0.77811(18) 0.87720(15) 0.24852(17) 0.0248(8) Uani 1 1 d .
H25 H 0.8202 0.8631 0.2304 0.030 Uiso 1 1 calc R
C1 C 0.49833(17) 0.75069(15) 0.13650(17) 0.0200(7) Uani 1 1 d .
C21 C 0.64458(17) 0.86693(15) 0.24885(16) 0.0192(7) Uani 1 1 d .
C33 C 0.84724(18) 0.83222(14) 0.72110(16) 0.0185(7) Uani 1 1 d .
C60 C -0.04595(17) 0.63417(14) 0.51409(16) 0.0193(7) Uani 1 1 d .
C2 C 0.50490(18) 0.68305(15) 0.14638(17) 0.0239(8) Uani 1 1 d .
H2 H 0.5516 0.6647 0.1729 0.029 Uiso 1 1 calc R
C42 C 0.62844(18) 0.96242(15) 0.66655(19) 0.0248(8) Uani 1 1 d .
H42 H 0.6029 0.9912 0.6938 0.030 Uiso 1 1 calc R
C67 C 0.08888(17) 0.82320(14) 0.61364(16) 0.0201(7) Uani 1 1 d .
H67 H 0.0417 0.8406 0.5869 0.024 Uiso 1 1 calc R
C69 C 0.22044(18) 0.83911(15) 0.68514(17) 0.0237(8) Uani 1 1 d .
H69 H 0.2620 0.8668 0.7040 0.028 Uiso 1 1 calc R
C44 C 0.64831(17) 0.91663(15) 0.54059(19) 0.0245(8) Uani 1 1 d .
H44 H 0.6346 0.9140 0.4831 0.029 Uiso 1 1 calc R
C9 C 0.41410(16) 0.83270(16) -0.07322(18) 0.0247(8) Uani 1 1 d .
H9 H 0.4164 0.7877 -0.0637 0.030 Uiso 1 1 calc R
C35 C 0.94807(17) 0.74617(14) 0.74400(18) 0.0216(8) Uani 1 1 d .
H35 H 0.9587 0.7584 0.6942 0.026 Uiso 1 1 calc R
C74 C 0.18221(17) 0.67740(15) 0.83592(17) 0.0214(7) Uani 1 1 d .
H74 H 0.1737 0.7218 0.8243 0.026 Uiso 1 1 calc R
C63 C -0.18264(19) 0.56995(16) 0.46385(18) 0.0269(8) Uani 1 1 d .
C43 C 0.60977(18) 0.96002(15) 0.58074(18) 0.0261(8) Uani 1 1 d .
H43 H 0.5718 0.9872 0.5502 0.031 Uiso 1 1 calc R
C30 C 0.97731(18) 0.96661(15) 0.68190(19) 0.0267(8) Uani 1 1 d .
H30 H 1.0140 0.9947 0.7129 0.032 Uiso 1 1 calc R
C8 C 0.41452(17) 0.87529(15) -0.00755(17) 0.0208(7) Uani 1 1 d .
C61 C -0.05189(18) 0.57705(15) 0.46628(16) 0.0224(8) Uani 1 1 d .
H61 H -0.0090 0.5605 0.4518 0.027 Uiso 1 1 calc R
C75 C 0.19094(18) 0.65508(15) 0.91680(18) 0.0241(8) Uani 1 1 d .
H75 H 0.1888 0.6839 0.9595 0.029 Uiso 1 1 calc R
C66 C 0.09774(17) 0.75556(14) 0.62343(17) 0.0180(7) Uani 1 1 d .
C26 C 0.70817(18) 0.84635(15) 0.22225(17) 0.0251(8) Uani 1 1 d .
H26 H 0.7034 0.8110 0.1860 0.030 Uiso 1 1 calc R
C4 C 0.37346(19) 0.66927(16) 0.07691(18) 0.0265(8) Uani 1 1 d .
H4 H 0.3312 0.6423 0.0588 0.032 Uiso 1 1 calc R
C68 C 0.14981(18) 0.86452(15) 0.64346(17) 0.0224(8) Uani 1 1 d .
H68 H 0.1438 0.9096 0.6357 0.027 Uiso 1 1 calc R
C78 C 0.19861(16) 0.56835(15) 0.79030(18) 0.0231(8) Uani 1 1 d .
H78 H 0.2016 0.5393 0.7482 0.028 Uiso 1 1 calc R
C62 C -0.12120(18) 0.54494(15) 0.44043(18) 0.0261(8) Uani 1 1 d .
H62 H -0.1257 0.5073 0.4079 0.031 Uiso 1 1 calc R
C10 C 0.41041(18) 0.85582(16) -0.15232(19) 0.0286(8) Uani 1 1 d .
H10 H 0.4104 0.8272 -0.1958 0.034 Uiso 1 1 calc R
C65 C -0.11082(17) 0.65695(15) 0.53748(17) 0.0229(8) Uani 1 1 d .
H65 H -0.1075 0.6943 0.5703 0.027 Uiso 1 1 calc R
C23 C 0.72342(19) 0.95208(15) 0.33115(18) 0.0281(8) Uani 1 1 d .
H23 H 0.7291 0.9873 0.3677 0.034 Uiso 1 1 calc R
C11 C 0.4068(2) 0.92213(18) -0.16402(19) 0.0385(10) Uani 1 1 d .
C55 C 0.20349(18) 0.62648(14) 0.41829(18) 0.0242(8) Uani 1 1 d .
H55 H 0.2417 0.6169 0.3916 0.029 Uiso 1 1 calc R
C13 C 0.4103(2) 0.94223(16) -0.02311(19) 0.0355(9) Uani 1 1 d .
H13 H 0.4107 0.9713 0.0201 0.043 Uiso 1 1 calc R
C12 C 0.4056(2) 0.96649(17) -0.1018(2) 0.0465(11) Uani 1 1 d .
H12 H 0.4017 1.0113 -0.1124 0.056 Uiso 1 1 calc R

loop_
_atom_site_aniso_label
_atom_site_aniso_U_11
_atom_site_aniso_U_22
_atom_site_aniso_U_33
_atom_site_aniso_U_23
_atom_site_aniso_U_13
_atom_site_aniso_U_12
F3 0.0285(12) 0.0263(11) 0.0379(11) 0.0091(8) 0.0044(9) 0.0066(9)
F2 0.0232(11) 0.0400(12) 0.0441(12) -0.0054(9) 0.0060(10) -0.0114(10)
F4 0.0308(12) 0.0353(12) 0.0369(11) -0.0134(9) 0.0086(9) -0.0098(9)
F5 0.0243(12) 0.0342(12) 0.0521(12) -0.0017(9) 0.0017(10) -0.0100(10)
F6 0.0440(13) 0.0361(11) 0.0197(10) 0.0052(8) 0.0107(9) 0.0022(10)
N3 0.0145(15) 0.0184(15) 0.0200(14) 0.0003(11) 0.0023(12) -0.0043(12)
N2 0.0184(16) 0.0267(16) 0.0191(14) 0.0012(12) 0.0044(12) 0.0062(12)
N1 0.0169(16) 0.0240(15) 0.0178(14) -0.0021(12) 0.0035(12) 0.0011(13)
N5 0.0195(16) 0.0220(15) 0.0166(14) -0.0010(12) 0.0046(12) -0.0008(12)
N6 0.0187(16) 0.0186(14) 0.0166(13) -0.0012(11) 0.0003(12) 0.0027(12)
F1 0.118(2) 0.0479(14) 0.0278(12) 0.0142(10) 0.0304(13) 0.0235(14)
C34 0.0131(17) 0.0177(17) 0.0162(16) 0.0004(13) 0.0035(14) -0.0007(14)
N4 0.0180(16) 0.0223(15) 0.0201(14) -0.0027(11) 0.0052(13) 0.0002(13)
C16 0.0085(18) 0.0232(18) 0.0248(18) -0.0050(14) 0.0061(15) 0.0011(14)
C52 0.0137(18) 0.0234(18) 0.0218(17) 0.0037(14) 0.0057(15) 0.0037(15)
C45 0.0190(19) 0.0155(17) 0.0226(18) 0.0007(14) 0.0076(15) 0.0002(15)
C37 0.0190(19) 0.0210(19) 0.0243(18) 0.0065(14) 0.0023(16) 0.0042(15)
C47 0.0133(18) 0.0210(18) 0.0153(17) 0.0027(13) 0.0000(14) 0.0050(14)
C64 0.021(2) 0.032(2) 0.0245(18) 0.0045(15) 0.0066(16) 0.0052(17)
C18 0.0181(19) 0.0233(18) 0.0203(17) -0.0011(14) 0.0043(15) 0.0049(15)
C39 0.0202(19) 0.0210(18) 0.0182(17) -0.0041(14) 0.0059(15) -0.0042(15)
C57 0.0186(19) 0.0199(18) 0.0187(17) 0.0002(13) 0.0024(15) -0.0008(15)
C51 0.022(2) 0.0221(18) 0.0202(17) -0.0034(14) 0.0069(16) -0.0003(15)
C6 0.0199(19) 0.0205(18) 0.0157(16) -0.0013(13) 0.0060(15) 0.0025(15)
C50 0.0180(19) 0.0227(19) 0.0261(19) -0.0074(15) -0.0035(16) -0.0021(16)
C20 0.0132(18) 0.0212(18) 0.0179(17) 0.0000(14) 0.0008(15) 0.0032(15)
C38 0.023(2) 0.0230(18) 0.0177(17) 0.0027(14) 0.0044(15) -0.0063(16)
C32 0.0107(17) 0.0218(18) 0.0198(17) -0.0003(14) 0.0026(14) 0.0012(14)
C41 0.0183(18) 0.0241(18) 0.0185(17) -0.0035(14) 0.0094(15) -0.0059(15)
C48 0.0132(18) 0.0253(19) 0.0183(17) 0.0017(14) 0.0043(15) 0.0040(15)
C27 0.0160(18) 0.0209(18) 0.0191(17) -0.0003(14) 0.0060(15) 0.0022(15)
C71 0.0145(18) 0.0229(18) 0.0152(16) -0.0010(13) 0.0037(14) -0.0034(15)
C58 0.0175(19) 0.0172(17) 0.0171(17) 0.0007(13) 0.0033(15) -0.0025(14)
C70 0.022(2) 0.030(2) 0.0175(17) 0.0001(14) 0.0051(15) 0.0001(16)
C40 0.0159(18) 0.0160(17) 0.0191(17) -0.0019(13) 0.0036(15) -0.0046(14)
C36 0.0187(19) 0.0231(19) 0.0258(18) -0.0087(15) 0.0033(16) -0.0030(15)
C73 0.0116(18) 0.0223(18) 0.0223(17) -0.0017(14) 0.0056(15) 0.0006(14)
C22 0.019(2) 0.0214(18) 0.0337(19) 0.0008(15) 0.0080(16) 0.0016(16)
C53 0.0208(19) 0.0149(17) 0.0166(17) 0.0014(13) 0.0030(15) 0.0035(14)
C15 0.0142(19) 0.0209(18) 0.031(2) -0.0023(15) 0.0025(16) 0.0016(15)
C56 0.024(2) 0.0267(19) 0.0185(17) 0.0001(14) 0.0080(16) -0.0048(16)
C46 0.023(2) 0.0180(17) 0.0111(16) 0.0024(13) 0.0033(15) 0.0001(15)
C28 0.027(2) 0.0228(18) 0.0157(17) -0.0010(14) 0.0052(16) 0.0055(16)
C29 0.023(2) 0.0218(19) 0.031(2) 0.0033(15) 0.0112(17) -0.0025(16)
C5 0.0146(19) 0.035(2) 0.0234(18) 0.0022(15) 0.0026(15) 0.0011(16)
C49 0.0149(18) 0.0257(19) 0.0284(19) -0.0006(15) 0.0078(16) -0.0014(15)
C76 0.021(2) 0.031(2) 0.0113(17) 0.0007(15) 0.0072(15) -0.0023(16)
C14 0.0200(19) 0.0195(17) 0.0173(17) -0.0049(13) 0.0029(15) -0.0043(15)
C19 0.0170(19) 0.0222(18) 0.0168(17) -0.0035(13) 0.0037(15) -0.0003(15)
C59 0.0187(19) 0.0177(17) 0.0148(16) 0.0037(13) 0.0037(15) 0.0015(15)
C24 0.0150(19) 0.0235(19) 0.0271(19) 0.0029(15) -0.0008(16) -0.0041(16)
C31 0.023(2) 0.0235(18) 0.0220(18) 0.0018(14) 0.0069(16) 0.0008(16)
C7 0.0090(17) 0.030(2) 0.0234(18) 0.0005(15) 0.0044(15) -0.0004(15)
C3 0.032(2) 0.0192(19) 0.0284(19) -0.0006(15) 0.0095(17) -0.0043(17)
C72 0.0113(17) 0.0205(18) 0.0203(17) 0.0028(14) 0.0034(14) -0.0024(14)
C54 0.0187(19) 0.0241(19) 0.0235(18) -0.0029(14) 0.0033(16) 0.0032(15)
C77 0.0241(19) 0.0158(16) 0.0211(17) 0.0046(15) 0.0047(15) -0.0005(15)
C17 0.033(2) 0.0224(18) 0.0170(17) 0.0013(14) 0.0111(17) 0.0019(16)
C25 0.0151(19) 0.035(2) 0.0255(18) 0.0004(15) 0.0065(16) -0.0008(16)
C1 0.018(2) 0.026(2) 0.0167(17) -0.0036(14) 0.0067(15) -0.0018(16)
C21 0.0175(19) 0.0239(18) 0.0142(16) 0.0006(13) 0.0002(15) 0.0029(15)
C33 0.019(2) 0.0227(18) 0.0140(16) -0.0058(13) 0.0041(15) -0.0045(15)
C60 0.022(2) 0.0200(18) 0.0140(16) 0.0056(13) 0.0009(15) 0.0032(15)
C2 0.021(2) 0.028(2) 0.0222(17) 0.0003(14) 0.0035(16) 0.0083(16)
C42 0.024(2) 0.0203(18) 0.033(2) -0.0042(15) 0.0142(17) 0.0025(16)
C67 0.0173(19) 0.0252(19) 0.0171(16) 0.0032(14) 0.0029(15) 0.0044(16)
C69 0.024(2) 0.025(2) 0.0235(18) -0.0027(15) 0.0098(16) -0.0066(16)
C44 0.022(2) 0.0246(19) 0.0247(18) 0.0016(15) 0.0010(16) -0.0001(16)
C9 0.0146(19) 0.029(2) 0.0297(19) 0.0051(16) 0.0040(16) 0.0024(16)
C35 0.021(2) 0.0255(19) 0.0181(17) -0.0042(14) 0.0053(16) -0.0043(16)
C74 0.0184(19) 0.0206(18) 0.0226(17) 0.0023(14) 0.0001(15) 0.0014(15)
C63 0.020(2) 0.031(2) 0.0271(19) 0.0043(16) 0.0007(17) -0.0097(17)
C43 0.022(2) 0.0245(19) 0.030(2) 0.0023(15) 0.0031(17) 0.0091(16)
C30 0.023(2) 0.0244(19) 0.032(2) -0.0049(15) 0.0051(17) -0.0093(16)
C8 0.0180(19) 0.0269(19) 0.0166(17) 0.0018(15) 0.0024(15) 0.0046(15)
C61 0.025(2) 0.0240(19) 0.0187(17) 0.0023(14) 0.0063(16) -0.0016(16)
C75 0.026(2) 0.027(2) 0.0206(18) -0.0078(15) 0.0066(16) 0.0025(16)
C66 0.0188(19) 0.0238(18) 0.0129(16) -0.0029(13) 0.0064(15) -0.0009(15)
C26 0.025(2) 0.030(2) 0.0195(18) -0.0047(14) 0.0034(16) 0.0016(17)
C4 0.026(2) 0.029(2) 0.0247(18) -0.0020(15) 0.0057(17) -0.0039(17)
C68 0.029(2) 0.0175(18) 0.0216(17) 0.0029(14) 0.0085(16) -0.0003(16)
C78 0.0143(19) 0.028(2) 0.0258(19) 0.0019(15) 0.0026(15) -0.0009(15)
C62 0.025(2) 0.0238(19) 0.0275(19) -0.0053(15) 0.0025(17) -0.0062(17)
C10 0.026(2) 0.036(2) 0.0223(19) -0.0006(15) 0.0031(16) 0.0071(17)
C65 0.019(2) 0.0259(19) 0.0230(18) -0.0002(14) 0.0035(16) -0.0013(16)
C23 0.030(2) 0.026(2) 0.0270(19) -0.0071(15) 0.0051(17) -0.0029(17)
C11 0.057(3) 0.041(2) 0.0200(19) 0.0101(17) 0.0127(19) 0.015(2)
C55 0.024(2) 0.0250(19) 0.0269(19) -0.0022(15) 0.0117(17) -0.0003(16)
C13 0.053(3) 0.031(2) 0.025(2) -0.0011(16) 0.0144(19) 0.0003(19)
C12 0.081(3) 0.028(2) 0.035(2) 0.0066(18) 0.023(2) 0.012(2)

loop_
_atom_type_symbol
_atom_type_description
_atom_type_scat_dispersion_real
_atom_type_scat_dispersion_imag
_atom_type_scat_source
C C 0.0033 0.0016 'International Tables Vol C Tables 4.2.6.8 and 6.1.1.4'
H H 0.0000 0.0000 'International Tables Vol C Tables 4.2.6.8 and 6.1.1.4'
N N 0.0061 0.0033 'International Tables Vol C Tables 4.2.6.8 and 6.1.1.4'
F F 0.0171 0.0103 'International Tables Vol C Tables 4.2.6.8 and 6.1.1.4'

loop_
_geom_angle_atom_site_label_1
_geom_angle_atom_site_label_2
_geom_angle_atom_site_label_3
_geom_angle
C46 N3 C27 121.5(2)
C7 N2 C14 119.5(2)
C20 N1 C1 121.8(2)
C72 N5 C53 120.9(2)
C59 N6 C66 121.3(2)
C35 C34 C39 119.5(3)
C35 C34 C33 119.8(2)
C39 C34 C33 120.6(3)
C33 N4 C40 121.8(3)
C15 C16 C17 121.4(3)
C51 C52 C47 121.1(3)
C44 C45 C40 119.1(3)
C44 C45 C46 119.3(3)
C40 C45 C46 121.6(3)
F3 C37 C38 119.0(3)
F3 C37 C36 118.4(3)
C38 C37 C36 122.6(3)
C48 C47 C52 119.1(3)
C48 C47 C46 120.9(2)
C52 C47 C46 119.9(3)
C63 C64 C65 118.5(3)
C17 C18 C19 120.8(3)
C38 C39 C34 120.6(3)
C56 C57 C58 121.3(3)
C50 C51 C52 117.3(3)
C5 C6 C1 119.0(3)
C5 C6 C7 121.6(3)
C1 C6 C7 119.3(3)
F4 C50 C49 118.6(3)
F4 C50 C51 118.0(3)
C49 C50 C51 123.4(3)
N1 C20 C21 118.3(3)
N1 C20 C19 122.4(3)
C21 C20 C19 119.2(2)
C37 C38 C39 118.6(3)
C31 C32 C27 119.1(3)
C31 C32 C33 119.1(2)
C27 C32 C33 121.8(3)
C42 C41 C40 121.3(3)
C49 C48 C47 121.1(3)
C28 C27 C32 119.4(3)
C28 C27 N3 118.6(2)
C32 C27 N3 121.5(3)
C66 C71 C70 118.8(3)
C66 C71 C72 121.0(3)
C70 C71 C72 120.1(3)
C53 C58 C57 118.8(3)
C53 C58 C59 121.4(2)
C57 C58 C59 119.8(3)
C69 C70 C71 121.0(3)
C41 C40 C45 119.1(3)
C41 C40 N4 119.1(2)
C45 C40 N4 121.1(3)
C37 C36 C35 118.4(3)
C78 C73 C74 118.8(3)
C78 C73 C72 119.3(3)
C74 C73 C72 121.9(3)
C21 C22 C23 121.4(3)
C54 C53 C58 119.5(3)
C54 C53 N5 118.6(3)
C58 C53 N5 121.3(3)
C16 C15 C14 119.7(3)
C57 C56 C55 119.6(3)
N3 C46 C47 117.6(3)
N3 C46 C45 124.9(3)
C47 C46 C45 117.4(3)
C29 C28 C27 120.6(3)
C28 C29 C30 120.3(3)
C4 C5 C6 120.9(3)
C48 C49 C50 117.9(3)
F6 C76 C77 118.5(3)
F6 C76 C75 118.6(3)
C77 C76 C75 122.9(3)
C15 C14 C19 120.2(3)
C15 C14 N2 118.5(3)
C19 C14 N2 121.0(3)
C14 C19 C18 118.8(3)
C14 C19 C20 121.0(2)
C18 C19 C20 120.1(3)
N6 C59 C58 124.6(3)
N6 C59 C60 117.0(3)
C58 C59 C60 118.3(2)
F2 C24 C25 118.4(3)
F2 C24 C23 118.2(3)
C25 C24 C23 123.4(3)
C30 C31 C32 121.1(3)
N2 C7 C8 118.1(3)
N2 C7 C6 122.8(3)
C8 C7 C6 119.1(3)
C4 C3 C2 120.3(3)
N5 C72 C73 117.9(3)
N5 C72 C71 123.7(2)
C73 C72 C71 118.3(2)
C55 C54 C53 121.0(3)
C76 C77 C78 118.3(3)
C16 C17 C18 119.1(3)
C24 C25 C26 118.1(3)
C2 C1 C6 119.5(3)
C2 C1 N1 117.7(3)
C6 C1 N1 122.4(3)
C26 C21 C22 118.1(3)
C26 C21 C20 120.1(3)
C22 C21 C20 121.7(3)
N4 C33 C34 116.2(3)
N4 C33 C32 124.9(3)
C34 C33 C32 118.8(3)
C61 C60 C65 118.7(3)
C61 C60 C59 121.7(3)
C65 C60 C59 119.5(3)
C3 C2 C1 120.4(3)
C41 C42 C43 120.0(3)
C68 C67 C66 120.2(3)
C68 C69 C70 119.0(3)
C45 C44 C43 120.9(3)
C10 C9 C8 121.6(3)
C34 C35 C36 120.3(3)
C75 C74 C73 121.1(3)
C62 C63 C64 123.5(3)
C62 C63 F5 118.1(3)
C64 C63 F5 118.5(3)
C42 C43 C44 119.5(3)
C31 C30 C29 119.6(3)
C13 C8 C9 118.4(3)
C13 C8 C7 120.4(3)
C9 C8 C7 121.1(3)
C62 C61 C60 120.4(3)
C76 C75 C74 117.7(3)
C71 C66 C67 120.5(3)
C71 C66 N6 121.9(3)
C67 C66 N6 117.1(3)
C25 C26 C21 121.6(3)
C3 C4 C5 119.8(3)
C67 C68 C69 120.4(3)
C73 C78 C77 121.3(3)
C63 C62 C61 118.3(3)
C11 C10 C9 117.5(3)
C64 C65 C60 120.6(3)
C24 C23 C22 117.3(3)
F1 C11 C10 117.9(3)
F1 C11 C12 118.7(3)
C10 C11 C12 123.4(3)
C54 C55 C56 119.8(3)
C12 C13 C8 121.1(3)
C11 C12 C13 118.0(3)

loop_
_geom_bond_atom_site_label_1
_geom_bond_atom_site_label_2
_geom_bond_distance
F3 C37 1.353(3)
F2 C24 1.360(3)
F4 C50 1.371(3)
F5 C63 1.372(3)
F6 C76 1.354(3)
N3 C46 1.280(4)
N3 C27 1.420(4)
N2 C7 1.288(3)
N2 C14 1.427(3)
N1 C20 1.280(3)
N1 C1 1.418(4)
N5 C72 1.277(3)
N5 C53 1.420(3)
N6 C59 1.289(3)
N6 C66 1.423(4)
F1 C11 1.358(3)
C34 C35 1.387(4)
C34 C39 1.387(4)
C34 C33 1.490(4)
N4 C33 1.280(4)
N4 C40 1.418(4)
C16 C15 1.374(4)
C16 C17 1.379(4)
C52 C51 1.384(4)
C52 C47 1.398(4)
C45 C44 1.393(4)
C45 C40 1.411(4)
C45 C46 1.503(4)
C37 C38 1.367(4)
C37 C36 1.378(4)
C47 C48 1.389(4)
C47 C46 1.485(4)
C64 C63 1.367(4)
C64 C65 1.373(4)
C18 C17 1.393(4)
C18 C19 1.399(4)
C39 C38 1.381(4)
C57 C56 1.373(4)
C57 C58 1.400(4)
C51 C50 1.383(4)
C6 C5 1.391(4)
C6 C1 1.399(4)
C6 C7 1.496(4)
C50 C49 1.381(4)
C20 C21 1.471(4)
C20 C19 1.509(4)
C32 C31 1.394(4)
C32 C27 1.400(4)
C32 C33 1.498(4)
C41 C42 1.385(4)
C41 C40 1.388(4)
C48 C49 1.375(4)
C27 C28 1.395(4)
C71 C66 1.388(4)
C71 C70 1.398(4)
C71 C72 1.498(4)
C58 C53 1.397(4)
C58 C59 1.490(4)
C70 C69 1.396(4)
C36 C35 1.387(4)
C73 C78 1.383(4)
C73 C74 1.394(4)
C73 C72 1.496(4)
C22 C21 1.395(4)
C22 C23 1.403(4)
C53 C54 1.388(4)
C15 C14 1.394(4)
C56 C55 1.391(4)
C28 C29 1.377(4)
C29 C30 1.388(4)
C5 C4 1.385(4)
C76 C77 1.367(4)
C76 C75 1.385(4)
C14 C19 1.397(4)
C59 C60 1.500(4)
C24 C25 1.376(4)
C24 C23 1.376(4)
C31 C30 1.377(4)
C7 C8 1.485(4)
C3 C4 1.369(4)
C3 C2 1.387(4)
C54 C55 1.383(4)
C77 C78 1.390(4)
C25 C26 1.384(4)
C1 C2 1.389(4)
C21 C26 1.395(4)
C60 C61 1.399(4)
C60 C65 1.403(4)
C42 C43 1.386(4)
C67 C68 1.378(4)
C67 C66 1.392(4)
C69 C68 1.395(4)
C44 C43 1.394(4)
C9 C10 1.385(4)
C9 C8 1.394(4)
C74 C75 1.393(4)
C63 C62 1.364(4)
C8 C13 1.386(4)
C61 C62 1.385(4)
C10 C11 1.364(4)
C11 C12 1.379(4)
C13 C12 1.383(4)
